data_7023032
loop_
_publ_author_name
'Albrecht, Carolin'
'Schneider, Eva'
'Engeser, Marianne'
'Schnakenburg, Gregor'
'Espinosa, Arturo'
'Streubel, Rainer'

_publ_section_title
;
 Synthesis and DFT calculations of spirooxaphosphirane complexes.
;
_journal_issue 24
_journal_name_full 'Dalton transactions (Cambridge, England : 2003)'
_journal_page_first 8897
_journal_page_last 8906
_journal_paper_doi 10.1039/c3dt50556a
_journal_volume 42
_journal_year 2013
_chemical_formula_moiety 'C20 H23 O6 P W'
_chemical_formula_sum 'C20 H23 O6 P W'
_chemical_formula_weight 574.20
_chemical_name_systematic
;
?
;
_space_group_IT_number 2
_symmetry_cell_setting triclinic
_symmetry_space_group_name_Hall '-P 1'
_symmetry_space_group_name_H-M 'P -1'
_atom_sites_solution_hydrogens geom
_atom_sites_solution_primary direct
_atom_sites_solution_secondary difmap
_audit_creation_method SHELXL-97
_cell_angle_alpha 96.922(2)
_cell_angle_beta 93.6438(18)
_cell_angle_gamma 91.033(2)
_cell_formula_units_Z 4
_cell_length_a 8.9261(3)
_cell_length_b 15.2902(6)
_cell_length_c 15.7122(5)
_cell_measurement_reflns_used 7395
_cell_measurement_temperature 100(2)
_cell_measurement_theta_max 29.13
_cell_measurement_theta_min 1.00
_cell_volume 2123.78(13)
_computing_cell_refinement 'Bruker SAINT (Bruker AXS, 2011)'
_computing_data_collection 'Bruker APEX2 (Bruker AXS, 2011)'
_computing_data_reduction 'Bruker SAINT (Bruker AXS, 2011)'
_computing_molecular_graphics 'DIAMOND (Brandenburg, 1999)'
_computing_publication_material 'SHELXL97 (Sheldrick, 1997)'
_computing_structure_refinement 'SHELXL-97 (Sheldrick, 2008)'
_computing_structure_solution 'SHELXS-97 (Sheldrick, 2008)'
_diffrn_ambient_temperature 100(2)
_diffrn_detector_area_resol_mean 8.33333
_diffrn_measured_fraction_theta_full 0.988
_diffrn_measured_fraction_theta_max 0.988
_diffrn_measurement_device_type 'Bruker X8-KappaApexII'
_diffrn_measurement_method 'fine slicing \f and \w scans'
_diffrn_radiation_monochromator graphite
_diffrn_radiation_source 'fine-focus sealed tube'
_diffrn_radiation_type MoK\a
_diffrn_radiation_wavelength 0.71073
_diffrn_reflns_av_R_equivalents 0.0593
_diffrn_reflns_av_sigmaI/netI 0.0700
_diffrn_reflns_limit_h_max 11
_diffrn_reflns_limit_h_min -11
_diffrn_reflns_limit_k_max 19
_diffrn_reflns_limit_k_min -19
_diffrn_reflns_limit_l_max 20
_diffrn_reflns_limit_l_min -20
_diffrn_reflns_number 24591
_diffrn_reflns_theta_full 27.00
_diffrn_reflns_theta_max 27.00
_diffrn_reflns_theta_min 1.76
_exptl_absorpt_coefficient_mu 5.547
_exptl_absorpt_correction_T_max 0.6653
_exptl_absorpt_correction_T_min 0.2400
_exptl_absorpt_correction_type multi-scan
_exptl_absorpt_process_details
;
R.H. Blessing, Acta Cryst. (1995), A51, 33-38
;
_exptl_crystal_colour colourless
_exptl_crystal_density_diffrn 1.796
_exptl_crystal_density_method 'not measured'
_exptl_crystal_description plate
_exptl_crystal_F_000 1120
_exptl_crystal_size_max 0.36
_exptl_crystal_size_mid 0.22
_exptl_crystal_size_min 0.08
_refine_diff_density_max 2.275
_refine_diff_density_min -2.443
_refine_diff_density_rms 0.191
_refine_ls_extinction_method none
_refine_ls_goodness_of_fit_ref 0.969
_refine_ls_hydrogen_treatment constr
_refine_ls_matrix_type full
_refine_ls_number_parameters 515
_refine_ls_number_reflns 9177
_refine_ls_number_restraints 3
_refine_ls_restrained_S_all 0.970
_refine_ls_R_factor_all 0.0528
_refine_ls_R_factor_gt 0.0362
_refine_ls_shift/su_max 0.012
_refine_ls_shift/su_mean 0.000
_refine_ls_structure_factor_coef Fsqd
_refine_ls_weighting_details 'calc w=1/[\s^2^(Fo^2^)+(0.0402P)^2^+0.0000P] where P=(Fo^2^+2Fc^2^)/3'
_refine_ls_weighting_scheme calc
_refine_ls_wR_factor_gt 0.0818
_refine_ls_wR_factor_ref 0.0868
_reflns_number_gt 7045
_reflns_number_total 9177
_reflns_threshold_expression >2sigma(I)
_cod_data_source_file c3dt50556a.txt
_cod_data_source_block 2056
_cod_depositor_comments
;
The following automatic conversions were performed:

'_exptl_absorpt_correction_type' value 'Multi-Scan' changed to
'multi-scan' according to
/home/saulius/struct/CIF-dictionaries/cif_core.dic dictionary named
'cif_core.dic' version 2.4.2 from 2011-04-26.

Automatic conversion script
Id: cif_fix_values 1891 2012-01-12 08:04:46Z andrius 
;
_cod_database_code 7023032

loop_
_symmetry_equiv_pos_as_xyz
'x, y, z'
'-x, -y, -z'

loop_
_atom_site_label
_atom_site_type_symbol
_atom_site_fract_x
_atom_site_fract_y
_atom_site_fract_z
_atom_site_U_iso_or_equiv
_atom_site_adp_type
_atom_site_occupancy
_atom_site_symmetry_multiplicity
_atom_site_calc_flag
_atom_site_refinement_flags
C1 C 0.9473(6) 0.8228(4) 0.3565(3) 0.0212(12) Uani 1 1 d .
C2 C 0.9025(6) 0.8152(4) 0.4472(3) 0.0229(12) Uani 1 1 d .
H2A H 0.7922 0.8081 0.4487 0.028 Uiso 1 1 calc R
H2B H 0.9376 0.8676 0.4873 0.028 Uiso 1 1 calc R
C3 C 0.9820(6) 0.7323(4) 0.4698(4) 0.0304(14) Uani 1 1 d .
H3A H 0.9928 0.7312 0.5327 0.036 Uiso 1 1 calc R
H3B H 0.9269 0.6783 0.4427 0.036 Uiso 1 1 calc R
C4 C 1.1337(6) 0.7412(4) 0.4330(4) 0.0298(14) Uani 1 1 d .
H4A H 1.1809 0.6831 0.4227 0.036 Uiso 1 1 calc R
H4B H 1.2019 0.7814 0.4725 0.036 Uiso 1 1 calc R
C5 C 1.0996(6) 0.7793(4) 0.3481(3) 0.0232(13) Uani 1 1 d .
H5A H 1.1781 0.8232 0.3393 0.028 Uiso 1 1 calc R
H5B H 1.0947 0.7319 0.2991 0.028 Uiso 1 1 calc R
C6 C 0.9493(6) 0.9076(3) 0.1898(3) 0.0182(11) Uani 1 1 d .
C7 C 0.8248(6) 0.9079(4) 0.1193(3) 0.0227(12) Uani 1 1 d .
C8 C 0.8284(6) 0.9865(4) 0.0884(3) 0.0209(12) Uani 1 1 d .
C9 C 0.9477(6) 1.0435(4) 0.1363(3) 0.0211(12) Uani 1 1 d .
C10 C 1.0167(6) 0.9996(4) 0.1965(3) 0.0214(12) Uani 1 1 d .
C11 C 1.0601(7) 0.8379(4) 0.1630(3) 0.0337(15) Uani 1 1 d .
H11A H 1.0897 0.8445 0.1051 0.040 Uiso 1 1 calc R
H11B H 1.0135 0.7794 0.1632 0.040 Uiso 1 1 calc R
H11C H 1.1490 0.8445 0.2033 0.040 Uiso 1 1 calc R
C12 C 0.7285(7) 0.8275(4) 0.0873(4) 0.0357(15) Uani 1 1 d .
H12A H 0.6725 0.8099 0.1345 0.043 Uiso 1 1 calc R
H12B H 0.7924 0.7793 0.0661 0.043 Uiso 1 1 calc R
H12C H 0.6578 0.8409 0.0406 0.043 Uiso 1 1 calc R
C13 C 0.7335(6) 1.0137(4) 0.0144(3) 0.0324(15) Uani 1 1 d .
H13A H 0.6578 0.9673 -0.0058 0.039 Uiso 1 1 calc R
H13B H 0.7972 1.0229 -0.0325 0.039 Uiso 1 1 calc R
H13C H 0.6834 1.0686 0.0330 0.039 Uiso 1 1 calc R
C14 C 0.9837(7) 1.1345(4) 0.1164(4) 0.0307(14) Uani 1 1 d .
H14A H 0.8968 1.1717 0.1261 0.037 Uiso 1 1 calc R
H14B H 1.0079 1.1319 0.0562 0.037 Uiso 1 1 calc R
H14C H 1.0700 1.1593 0.1537 0.037 Uiso 1 1 calc R
C15 C 1.1448(6) 1.0311(4) 0.2613(3) 0.0287(14) Uani 1 1 d .
H15C H 1.2009 1.0791 0.2405 0.034 Uiso 1 1 calc R
H15B H 1.2119 0.9822 0.2690 0.034 Uiso 1 1 calc R
H15A H 1.1046 1.0525 0.3164 0.034 Uiso 1 1 calc R
C16 C 0.4981(6) 1.0826(4) 0.3834(3) 0.0214(12) Uani 1 1 d U
C17 C 0.7609(6) 1.0167(4) 0.4612(4) 0.0235(12) Uani 1 1 d .
C18 C 0.5381(6) 0.8963(4) 0.3746(3) 0.0222(11) Uani 1 1 d U
C19 C 0.5436(6) 0.9793(4) 0.2226(4) 0.0269(13) Uani 1 1 d .
C20 C 0.7723(6) 1.1079(4) 0.3102(3) 0.0228(12) Uani 1 1 d .
C21 C 0.6547(7) 1.4125(4) 0.0659(4) 0.0335(15) Uani 1 1 d .
C22 C 0.5756(7) 1.3380(4) 0.0079(3) 0.0299(14) Uani 1 1 d .
H22A H 0.4916 1.3598 -0.0273 0.036 Uiso 1 1 calc R
H22B H 0.5358 1.2931 0.0417 0.036 Uiso 1 1 calc R
C23 C 0.6973(7) 1.2999(4) -0.0486(4) 0.0391(16) Uani 1 1 d .
H23A H 0.7596 1.2584 -0.0189 0.047 Uiso 1 1 calc R
H23B H 0.6529 1.2688 -0.1036 0.047 Uiso 1 1 calc R
C24 C 0.7882(8) 1.3796(5) -0.0631(4) 0.0445(19) Uani 1 1 d .
H24A H 0.7377 1.4109 -0.1080 0.053 Uiso 1 1 calc R
H24B H 0.8894 1.3629 -0.0807 0.053 Uiso 1 1 calc R
C25 C 0.7983(6) 1.4377(4) 0.0253(3) 0.0311(14) Uani 1 1 d .
H25B H 0.8888 1.4244 0.0608 0.037 Uiso 1 1 calc R
H25A H 0.8010 1.5012 0.0180 0.037 Uiso 1 1 calc R
C26 C 0.7340(6) 1.5206(4) 0.2408(3) 0.0279(13) Uani 1 1 d .
C27 C 0.6327(6) 1.5846(4) 0.2899(4) 0.0269(13) Uani 1 1 d .
C28 C 0.6519(6) 1.5775(4) 0.3731(4) 0.0252(13) Uani 1 1 d .
C29 C 0.7593(6) 1.5087(4) 0.3878(4) 0.0265(13) Uani 1 1 d .
C30 C 0.8082(6) 1.4751(4) 0.3117(4) 0.0286(13) Uani 1 1 d .
C31 C 0.8442(8) 1.5717(5) 0.1935(4) 0.0467(18) Uani 1 1 d .
H31A H 0.8833 1.6239 0.2313 0.056 Uiso 1 1 calc R
H31B H 0.7923 1.5902 0.1420 0.056 Uiso 1 1 calc R
H31C H 0.9275 1.5339 0.1767 0.056 Uiso 1 1 calc R
C32 C 0.5361(7) 1.6492(4) 0.2461(4) 0.0418(17) Uani 1 1 d .
H32A H 0.4831 1.6184 0.1943 0.050 Uiso 1 1 calc R
H32B H 0.6001 1.6967 0.2303 0.050 Uiso 1 1 calc R
H32C H 0.4629 1.6742 0.2855 0.050 Uiso 1 1 calc R
C33 C 0.5779(7) 1.6279(5) 0.4467(4) 0.0429(17) Uani 1 1 d .
H33A H 0.4971 1.6630 0.4241 0.051 Uiso 1 1 calc R
H33B H 0.6524 1.6671 0.4815 0.051 Uiso 1 1 calc R
H33C H 0.5361 1.5864 0.4824 0.051 Uiso 1 1 calc R
C34 C 0.8040(7) 1.4845(5) 0.4747(4) 0.0441(18) Uani 1 1 d .
H34A H 0.7153 1.4634 0.5006 0.053 Uiso 1 1 calc R
H34B H 0.8481 1.5364 0.5111 0.053 Uiso 1 1 calc R
H34C H 0.8780 1.4380 0.4697 0.053 Uiso 1 1 calc R
C35 C 0.9184(7) 1.4026(5) 0.2929(5) 0.053(2) Uani 1 1 d .
H35C H 0.9493 1.3786 0.3462 0.063 Uiso 1 1 calc R
H35A H 1.0067 1.4264 0.2687 0.063 Uiso 1 1 calc R
H35B H 0.8706 1.3556 0.2516 0.063 Uiso 1 1 calc R
C36 C 0.2569(6) 1.2874(4) 0.2961(3) 0.0237(13) Uani 1 1 d .
C37 C 0.4840(7) 1.2352(4) 0.1841(3) 0.0262(12) Uani 1 1 d U
C38 C 0.2716(6) 1.3608(4) 0.1375(4) 0.0275(13) Uani 1 1 d .
C39 C 0.3330(6) 1.4681(4) 0.2968(3) 0.0244(12) Uani 1 1 d .
C40 C 0.5576(6) 1.3304(4) 0.3435(3) 0.0218(12) Uani 1 1 d .
O1 O 0.8280(4) 0.7875(2) 0.2897(2) 0.0235(9) Uani 1 1 d .
O2 O 0.4084(4) 1.1301(3) 0.4076(3) 0.0353(10) Uani 1 1 d .
O3 O 0.8141(5) 1.0276(3) 0.5305(2) 0.0344(10) Uani 1 1 d .
O4 O 0.4672(4) 0.8402(3) 0.3943(3) 0.0353(10) Uani 1 1 d .
O5 O 0.4727(4) 0.9646(3) 0.1588(3) 0.0379(11) Uani 1 1 d .
O6 O 0.8295(5) 1.1725(3) 0.2980(3) 0.0367(11) Uani 1 1 d .
O7 O 0.5469(5) 1.4885(3) 0.0881(3) 0.0398(11) Uani 1 1 d .
O8 O 0.1663(4) 1.2524(3) 0.3288(3) 0.0352(10) Uani 1 1 d .
O9 O 0.5187(6) 1.1677(3) 0.1520(3) 0.0459(12) Uani 1 1 d .
O10 O 0.1875(5) 1.3630(3) 0.0788(3) 0.0443(12) Uani 1 1 d .
O11 O 0.2773(5) 1.5310(3) 0.3241(3) 0.0372(11) Uani 1 1 d .
O12 O 0.6326(4) 1.3096(3) 0.3991(2) 0.0315(10) Uani 1 1 d .
P1 P 0.85437(14) 0.89598(9) 0.29037(8) 0.0168(3) Uani 1 1 d .
P2 P 0.60392(19) 1.43917(11) 0.17515(10) 0.0328(4) Uani 1 1 d .
W1 W 0.65838(2) 0.999691(14) 0.340531(12) 0.01691(7) Uani 1 1 d U
W2 W 0.41522(2) 1.352301(14) 0.241324(13) 0.01951(7) Uani 1 1 d U

loop_
_atom_site_aniso_label
_atom_site_aniso_U_11
_atom_site_aniso_U_22
_atom_site_aniso_U_33
_atom_site_aniso_U_23
_atom_site_aniso_U_13
_atom_site_aniso_U_12
C1 0.018(3) 0.026(3) 0.022(3) 0.007(2) 0.007(2) 0.003(2)
C2 0.020(3) 0.030(3) 0.021(3) 0.008(2) 0.007(2) 0.005(3)
C3 0.029(3) 0.041(4) 0.025(3) 0.017(3) 0.005(3) 0.001(3)
C4 0.023(3) 0.037(4) 0.032(3) 0.012(3) 0.004(3) 0.009(3)
C5 0.018(3) 0.033(3) 0.020(3) 0.008(2) 0.003(2) 0.005(3)
C6 0.020(3) 0.024(3) 0.012(2) 0.003(2) 0.007(2) 0.004(2)
C7 0.026(3) 0.030(3) 0.011(3) -0.001(2) 0.003(2) 0.002(3)
C8 0.023(3) 0.026(3) 0.013(3) 0.000(2) 0.003(2) 0.002(2)
C9 0.021(3) 0.027(3) 0.016(3) 0.003(2) 0.010(2) 0.002(2)
C10 0.021(3) 0.031(3) 0.013(3) 0.005(2) 0.007(2) 0.004(3)
C11 0.043(4) 0.039(4) 0.022(3) 0.007(3) 0.015(3) 0.016(3)
C12 0.042(4) 0.040(4) 0.024(3) 0.001(3) 0.005(3) -0.008(3)
C13 0.028(3) 0.049(4) 0.020(3) 0.006(3) 0.001(2) 0.006(3)
C14 0.038(3) 0.029(3) 0.027(3) 0.011(3) 0.006(3) -0.002(3)
C15 0.018(3) 0.046(4) 0.022(3) 0.006(3) 0.000(2) -0.003(3)
C16 0.020(3) 0.024(3) 0.020(3) 0.006(2) 0.002(2) 0.002(2)
C17 0.021(3) 0.026(3) 0.024(3) 0.003(2) 0.005(2) -0.001(2)
C18 0.014(3) 0.025(3) 0.028(3) 0.002(2) 0.002(2) 0.001(2)
C19 0.016(3) 0.038(4) 0.028(3) 0.007(3) 0.005(2) 0.006(3)
C20 0.018(3) 0.028(3) 0.022(3) 0.000(2) 0.004(2) 0.006(3)
C21 0.045(4) 0.034(4) 0.022(3) 0.002(3) 0.014(3) -0.008(3)
C22 0.034(3) 0.034(4) 0.022(3) -0.002(3) 0.007(3) 0.006(3)
C23 0.042(4) 0.042(4) 0.032(3) -0.002(3) 0.007(3) 0.009(3)
C24 0.050(4) 0.062(5) 0.023(3) 0.000(3) 0.019(3) 0.019(4)
C25 0.026(3) 0.044(4) 0.026(3) 0.008(3) 0.010(3) 0.002(3)
C26 0.032(3) 0.029(3) 0.023(3) 0.004(3) 0.010(3) -0.009(3)
C27 0.025(3) 0.024(3) 0.029(3) 0.002(3) -0.007(2) -0.003(3)
C28 0.018(3) 0.026(3) 0.030(3) -0.006(2) 0.002(2) -0.004(2)
C29 0.022(3) 0.025(3) 0.033(3) 0.010(3) -0.003(2) -0.009(3)
C30 0.013(3) 0.024(3) 0.048(4) 0.000(3) 0.005(3) -0.001(2)
C31 0.057(4) 0.043(4) 0.039(4) -0.001(3) 0.015(3) -0.025(4)
C32 0.044(4) 0.030(4) 0.051(4) 0.015(3) -0.014(3) -0.007(3)
C33 0.033(3) 0.043(4) 0.049(4) -0.013(3) 0.016(3) -0.013(3)
C34 0.043(4) 0.053(5) 0.038(4) 0.026(3) -0.016(3) -0.019(3)
C35 0.026(3) 0.038(4) 0.092(6) -0.003(4) 0.008(4) 0.003(3)
C36 0.018(3) 0.027(3) 0.026(3) 0.001(3) 0.001(2) 0.007(3)
C37 0.036(3) 0.024(3) 0.020(3) 0.004(2) 0.002(2) -0.001(3)
C38 0.031(3) 0.025(3) 0.027(3) 0.003(3) 0.004(3) 0.006(3)
C39 0.023(3) 0.025(3) 0.025(3) 0.001(2) 0.001(2) -0.003(3)
C40 0.022(3) 0.021(3) 0.024(3) 0.002(2) 0.007(2) 0.000(2)
O1 0.024(2) 0.024(2) 0.023(2) 0.0041(17) 0.0000(16) -0.0008(17)
O2 0.023(2) 0.042(3) 0.041(2) 0.003(2) 0.0087(19) 0.015(2)
O3 0.038(2) 0.041(3) 0.024(2) 0.0021(19) -0.0011(19) 0.005(2)
O4 0.026(2) 0.036(3) 0.046(3) 0.011(2) 0.009(2) -0.007(2)
O5 0.026(2) 0.060(3) 0.028(2) 0.005(2) -0.0025(19) 0.007(2)
O6 0.038(2) 0.025(3) 0.050(3) 0.007(2) 0.022(2) 0.003(2)
O7 0.047(3) 0.041(3) 0.033(2) 0.010(2) 0.005(2) 0.010(2)
O8 0.026(2) 0.036(3) 0.047(3) 0.012(2) 0.013(2) 0.003(2)
O9 0.069(3) 0.030(3) 0.039(3) 0.000(2) 0.009(2) 0.012(3)
O10 0.041(3) 0.059(3) 0.032(2) 0.010(2) -0.009(2) 0.005(2)
O11 0.032(2) 0.035(3) 0.044(3) -0.004(2) 0.007(2) 0.003(2)
O12 0.034(2) 0.035(3) 0.027(2) 0.0093(19) 0.0008(19) 0.007(2)
P1 0.0159(6) 0.0204(7) 0.0147(6) 0.0029(6) 0.0034(5) 0.0021(6)
P2 0.0404(9) 0.0343(10) 0.0234(8) 0.0003(7) 0.0105(7) -0.0112(8)
W1 0.01382(11) 0.02195(13) 0.01577(12) 0.00392(9) 0.00340(8) 0.00265(9)
W2 0.01981(12) 0.02121(14) 0.01806(12) 0.00361(9) 0.00338(9) 0.00004(10)

loop_
_atom_type_symbol
_atom_type_description
_atom_type_scat_dispersion_real
_atom_type_scat_dispersion_imag
_atom_type_scat_source
C C 0.0033 0.0016 'International Tables Vol C Tables 4.2.6.8 and 6.1.1.4'
H H 0.0000 0.0000 'International Tables Vol C Tables 4.2.6.8 and 6.1.1.4'
O O 0.0106 0.0060 'International Tables Vol C Tables 4.2.6.8 and 6.1.1.4'
P P 0.1023 0.0942 'International Tables Vol C Tables 4.2.6.8 and 6.1.1.4'
W W -0.8490 6.8722 'International Tables Vol C Tables 4.2.6.8 and 6.1.1.4'

loop_
_geom_angle_atom_site_label_1
_geom_angle_atom_site_label_2
_geom_angle_atom_site_label_3
_geom_angle
O1 C1 C2 112.4(4)
O1 C1 C5 114.9(4)
C2 C1 C5 106.7(4)
O1 C1 P1 60.2(2)
C2 C1 P1 121.6(3)
C5 C1 P1 129.7(4)
C1 C2 C3 103.1(4)
C1 C2 H2A 111.1
C3 C2 H2A 111.1
C1 C2 H2B 111.1
C3 C2 H2B 111.1
H2A C2 H2B 109.1
C4 C3 C2 102.8(4)
C4 C3 H3A 111.2
C2 C3 H3A 111.2
C4 C3 H3B 111.2
C2 C3 H3B 111.2
H3A C3 H3B 109.1
C3 C4 C5 104.7(4)
C3 C4 H4A 110.8
C5 C4 H4A 110.8
C3 C4 H4B 110.8
C5 C4 H4B 110.8
H4A C4 H4B 108.9
C1 C5 C4 105.5(4)
C1 C5 H5A 110.6
C4 C5 H5A 110.6
C1 C5 H5B 110.6
C4 C5 H5B 110.6
H5A C5 H5B 108.8
C11 C6 C10 112.4(5)
C11 C6 C7 109.4(4)
C10 C6 C7 103.0(4)
C11 C6 P1 116.5(3)
C10 C6 P1 108.4(3)
C7 C6 P1 106.1(3)
C8 C7 C12 128.6(5)
C8 C7 C6 108.8(5)
C12 C7 C6 122.3(5)
C7 C8 C9 109.6(4)
C7 C8 C13 127.2(5)
C9 C8 C13 123.1(5)
C10 C9 C8 109.2(5)
C10 C9 C14 127.8(5)
C8 C9 C14 123.0(5)
C9 C10 C6 109.4(5)
C9 C10 C15 128.5(5)
C6 C10 C15 122.1(4)
C6 C11 H11A 109.5
C6 C11 H11B 109.5
H11A C11 H11B 109.5
C6 C11 H11C 109.5
H11A C11 H11C 109.5
H11B C11 H11C 109.5
C7 C12 H12A 109.5
C7 C12 H12B 109.5
H12A C12 H12B 109.5
C7 C12 H12C 109.5
H12A C12 H12C 109.5
H12B C12 H12C 109.5
C8 C13 H13A 109.5
C8 C13 H13B 109.5
H13A C13 H13B 109.5
C8 C13 H13C 109.5
H13A C13 H13C 109.5
H13B C13 H13C 109.5
C9 C14 H14A 109.5
C9 C14 H14B 109.5
H14A C14 H14B 109.5
C9 C14 H14C 109.5
H14A C14 H14C 109.5
H14B C14 H14C 109.5
C10 C15 H15C 109.5
C10 C15 H15B 109.5
H15C C15 H15B 109.5
C10 C15 H15A 109.5
H15C C15 H15A 109.5
H15B C15 H15A 109.5
O2 C16 W1 179.4(5)
O3 C17 W1 177.5(5)
O4 C18 W1 177.9(4)
O5 C19 W1 175.5(5)
O6 C20 W1 174.4(5)
C22 C21 C25 108.5(5)
C22 C21 O7 111.0(5)
C25 C21 O7 115.6(5)
C22 C21 P2 120.6(4)
C25 C21 P2 128.8(5)
O7 C21 P2 60.3(2)
C21 C22 C23 104.0(5)
C21 C22 H22A 110.9
C23 C22 H22A 110.9
C21 C22 H22B 110.9
C23 C22 H22B 110.9
H22A C22 H22B 109.0
C24 C23 C22 103.5(5)
C24 C23 H23A 111.1
C22 C23 H23A 111.1
C24 C23 H23B 111.1
C22 C23 H23B 111.1
H23A C23 H23B 109.0
C23 C24 C25 104.3(5)
C23 C24 H24A 110.9
C25 C24 H24A 110.9
C23 C24 H24B 110.9
C25 C24 H24B 110.9
H24A C24 H24B 108.9
C21 C25 C24 103.5(5)
C21 C25 H25B 111.1
C24 C25 H25B 111.1
C21 C25 H25A 111.1
C24 C25 H25A 111.1
H25B C25 H25A 109.0
C30 C26 C27 102.1(4)
C30 C26 C31 113.6(5)
C27 C26 C31 109.5(5)
C30 C26 P2 107.6(4)
C27 C26 P2 105.0(4)
C31 C26 P2 117.6(4)
C28 C27 C32 128.1(5)
C28 C27 C26 109.2(5)
C32 C27 C26 122.5(5)
C27 C28 C29 110.2(5)
C27 C28 C33 128.7(5)
C29 C28 C33 121.1(5)
C30 C29 C28 108.7(5)
C30 C29 C34 128.1(5)
C28 C29 C34 123.2(5)
C29 C30 C26 109.7(4)
C29 C30 C35 128.9(5)
C26 C30 C35 121.4(5)
C26 C31 H31A 109.5
C26 C31 H31B 109.5
H31A C31 H31B 109.5
C26 C31 H31C 109.5
H31A C31 H31C 109.5
H31B C31 H31C 109.5
C27 C32 H32A 109.5
C27 C32 H32B 109.5
H32A C32 H32B 109.5
C27 C32 H32C 109.5
H32A C32 H32C 109.5
H32B C32 H32C 109.5
C28 C33 H33A 109.5
C28 C33 H33B 109.5
H33A C33 H33B 109.5
C28 C33 H33C 109.5
H33A C33 H33C 109.5
H33B C33 H33C 109.5
C29 C34 H34A 109.5
C29 C34 H34B 109.5
H34A C34 H34B 109.5
C29 C34 H34C 109.5
H34A C34 H34C 109.5
H34B C34 H34C 109.5
C30 C35 H35C 109.5
C30 C35 H35A 109.5
H35C C35 H35A 109.5
C30 C35 H35B 109.5
H35C C35 H35B 109.5
H35A C35 H35B 109.5
O8 C36 W2 178.1(5)
O9 C37 W2 177.8(5)
O10 C38 W2 177.7(5)
O11 C39 W2 174.9(5)
O12 C40 W2 173.2(5)
C1 O1 P1 69.0(3)
C21 O7 P2 67.5(2)
O1 P1 C1 50.8(2)
O1 P1 C6 104.7(2)
C1 P1 C6 113.4(2)
O1 P1 W1 120.45(14)
C1 P1 W1 123.84(17)
C6 P1 W1 121.17(15)
O7 P2 C21 52.2(2)
O7 P2 C26 105.1(2)
C21 P2 C26 113.8(3)
O7 P2 W2 118.13(18)
C21 P2 W2 123.1(2)
C26 P2 W2 121.79(18)
C16 W1 C18 89.7(2)
C16 W1 C17 88.5(2)
C18 W1 C17 88.7(2)
C16 W1 C19 89.7(2)
C18 W1 C19 88.1(2)
C17 W1 C19 176.3(2)
C16 W1 C20 87.3(2)
C18 W1 C20 176.98(19)
C17 W1 C20 90.5(2)
C19 W1 C20 92.7(2)
C16 W1 P1 178.80(14)
C18 W1 P1 89.27(14)
C17 W1 P1 90.75(15)
C19 W1 P1 90.97(15)
C20 W1 P1 93.63(14)
C36 W2 C37 89.1(2)
C36 W2 C38 90.4(2)
C37 W2 C38 89.2(2)
C36 W2 C40 86.8(2)
C37 W2 C40 85.8(2)
C38 W2 C40 174.3(2)
C36 W2 C39 88.6(2)
C37 W2 C39 176.6(2)
C38 W2 C39 88.3(2)
C40 W2 C39 96.5(2)
C36 W2 P2 177.21(15)
C37 W2 P2 93.55(17)
C38 W2 P2 88.81(17)
C40 W2 P2 94.30(16)
C39 W2 P2 88.72(16)

loop_
_geom_bond_atom_site_label_1
_geom_bond_atom_site_label_2
_geom_bond_distance
C1 O1 1.492(6)
C1 C2 1.522(7)
C1 C5 1.530(6)
C1 P1 1.796(5)
C2 C3 1.530(7)
C2 H2A 0.9900
C2 H2B 0.9900
C3 C4 1.516(8)
C3 H3A 0.9900
C3 H3B 0.9900
C4 C5 1.533(7)
C4 H4A 0.9900
C4 H4B 0.9900
C5 H5A 0.9900
C5 H5B 0.9900
C6 C11 1.507(7)
C6 C10 1.509(8)
C6 C7 1.519(7)
C6 P1 1.866(5)
C7 C8 1.349(7)
C7 C12 1.504(8)
C8 C9 1.473(8)
C8 C13 1.499(7)
C9 C10 1.349(7)
C9 C14 1.495(8)
C10 C15 1.514(7)
C11 H11A 0.9800
C11 H11B 0.9800
C11 H11C 0.9800
C12 H12A 0.9800
C12 H12B 0.9800
C12 H12C 0.9800
C13 H13A 0.9800
C13 H13B 0.9800
C13 H13C 0.9800
C14 H14A 0.9800
C14 H14B 0.9800
C14 H14C 0.9800
C15 H15C 0.9800
C15 H15B 0.9800
C15 H15A 0.9800
C16 O2 1.143(6)
C16 W1 2.022(5)
C17 O3 1.151(6)
C17 W1 2.038(6)
C18 O4 1.141(7)
C18 W1 2.038(6)
C19 O5 1.147(7)
C19 W1 2.046(6)
C20 O6 1.146(7)
C20 W1 2.047(6)
C21 C22 1.506(9)
C21 C25 1.532(8)
C21 O7 1.544(7)
C21 P2 1.804(6)
C22 C23 1.526(8)
C22 H22A 0.9900
C22 H22B 0.9900
C23 C24 1.500(10)
C23 H23A 0.9900
C23 H23B 0.9900
C24 C25 1.553(8)
C24 H24A 0.9900
C24 H24B 0.9900
C25 H25B 0.9900
C25 H25A 0.9900
C26 C30 1.508(8)
C26 C27 1.520(8)
C26 C31 1.529(8)
C26 P2 1.857(6)
C27 C28 1.327(7)
C27 C32 1.519(7)
C28 C29 1.465(7)
C28 C33 1.506(8)
C29 C30 1.345(8)
C29 C34 1.490(7)
C30 C35 1.510(8)
C31 H31A 0.9800
C31 H31B 0.9800
C31 H31C 0.9800
C32 H32A 0.9800
C32 H32B 0.9800
C32 H32C 0.9800
C33 H33A 0.9800
C33 H33B 0.9800
C33 H33C 0.9800
C34 H34A 0.9800
C34 H34B 0.9800
C34 H34C 0.9800
C35 H35C 0.9800
C35 H35A 0.9800
C35 H35B 0.9800
C36 O8 1.144(7)
C36 W2 2.008(6)
C37 O9 1.149(7)
C37 W2 2.028(6)
C38 O10 1.155(6)
C38 W2 2.028(6)
C39 O11 1.141(6)
C39 W2 2.046(6)
C40 O12 1.147(6)
C40 W2 2.046(5)
O1 P1 1.669(4)
O7 P2 1.696(4)
P1 W1 2.4840(12)
P2 W2 2.4813(16)

loop_
_geom_torsion_atom_site_label_1
_geom_torsion_atom_site_label_2
_geom_torsion_atom_site_label_3
_geom_torsion_atom_site_label_4
_geom_torsion
O1 C1 C2 C3 99.3(5)
C5 C1 C2 C3 -27.6(6)
P1 C1 C2 C3 167.1(4)
C1 C2 C3 C4 40.6(6)
C2 C3 C4 C5 -38.4(6)
O1 C1 C5 C4 -121.2(5)
C2 C1 C5 C4 4.1(6)
P1 C1 C5 C4 167.9(5)
C3 C4 C5 C1 21.3(6)
C11 C6 C7 C8 -116.7(5)
C10 C6 C7 C8 3.1(5)
P1 C6 C7 C8 116.8(4)
C11 C6 C7 C12 57.8(6)
C10 C6 C7 C12 177.6(5)
P1 C6 C7 C12 -68.6(5)
C12 C7 C8 C9 -176.1(5)
C6 C7 C8 C9 -2.0(6)
C12 C7 C8 C13 1.3(9)
C6 C7 C8 C13 175.4(5)
C7 C8 C9 C10 0.0(6)
C13 C8 C9 C10 -177.5(5)
C7 C8 C9 C14 178.4(5)
C13 C8 C9 C14 0.8(8)
C8 C9 C10 C6 2.0(6)
C14 C9 C10 C6 -176.3(5)
C8 C9 C10 C15 -179.6(5)
C14 C9 C10 C15 2.1(9)
C11 C6 C10 C9 114.6(5)
C7 C6 C10 C9 -3.1(5)
P1 C6 C10 C9 -115.2(4)
C11 C6 C10 C15 -63.9(6)
C7 C6 C10 C15 178.5(4)
P1 C6 C10 C15 66.4(5)
C25 C21 C22 C23 19.0(6)
O7 C21 C22 C23 147.0(4)
P2 C21 C22 C23 -146.0(5)
C21 C22 C23 C24 -36.6(6)
C22 C23 C24 C25 40.3(6)
C22 C21 C25 C24 5.3(6)
O7 C21 C25 C24 -120.1(5)
P2 C21 C25 C24 168.6(5)
C23 C24 C25 C21 -28.1(6)
C30 C26 C27 C28 1.8(6)
C31 C26 C27 C28 -119.0(6)
P2 C26 C27 C28 114.0(5)
C30 C26 C27 C32 177.8(5)
C31 C26 C27 C32 57.1(7)
P2 C26 C27 C32 -70.0(6)
C32 C27 C28 C29 -177.7(6)
C26 C27 C28 C29 -2.0(7)
C32 C27 C28 C33 3.4(11)
C26 C27 C28 C33 179.2(6)
C27 C28 C29 C30 1.3(7)
C33 C28 C29 C30 -179.7(5)
C27 C28 C29 C34 -179.6(6)
C33 C28 C29 C34 -0.7(9)
C28 C29 C30 C26 -0.1(7)
C34 C29 C30 C26 -179.1(6)
C28 C29 C30 C35 -179.5(6)
C34 C29 C30 C35 1.6(11)
C27 C26 C30 C29 -0.9(6)
C31 C26 C30 C29 116.9(6)
P2 C26 C30 C29 -111.1(5)
C27 C26 C30 C35 178.5(5)
C31 C26 C30 C35 -63.7(8)
P2 C26 C30 C35 68.3(6)
C2 C1 O1 P1 114.6(4)
C5 C1 O1 P1 -123.0(4)
C22 C21 O7 P2 114.1(4)
C25 C21 O7 P2 -121.8(5)
C1 O1 P1 C6 108.5(3)
C1 O1 P1 W1 -110.7(2)
C2 C1 P1 O1 -99.4(5)
C5 C1 P1 O1 98.9(6)
O1 C1 P1 C6 -90.2(3)
C2 C1 P1 C6 170.4(4)
C5 C1 P1 C6 8.7(6)
O1 C1 P1 W1 104.0(2)
C2 C1 P1 W1 4.5(6)
C5 C1 P1 W1 -157.1(4)
C11 C6 P1 O1 -36.2(5)
C10 C6 P1 O1 -164.2(3)
C7 C6 P1 O1 85.8(4)
C11 C6 P1 C1 17.1(5)
C10 C6 P1 C1 -110.9(4)
C7 C6 P1 C1 139.1(4)
C11 C6 P1 W1 -176.7(4)
C10 C6 P1 W1 55.4(4)
C7 C6 P1 W1 -54.6(4)
C21 O7 P2 C26 108.6(3)
C21 O7 P2 W2 -111.7(3)
C22 C21 P2 O7 -98.1(5)
C25 C21 P2 O7 100.3(6)
C22 C21 P2 C26 170.7(4)
C25 C21 P2 C26 9.2(7)
O7 C21 P2 C26 -91.2(3)
C22 C21 P2 W2 3.8(6)
C25 C21 P2 W2 -157.8(4)
O7 C21 P2 W2 101.9(3)
C30 C26 P2 O7 -170.8(3)
C27 C26 P2 O7 80.9(4)
C31 C26 P2 O7 -41.0(5)
C30 C26 P2 C21 -115.9(4)
C27 C26 P2 C21 135.9(4)
C31 C26 P2 C21 13.9(6)
C30 C26 P2 W2 51.2(4)
C27 C26 P2 W2 -57.0(4)
C31 C26 P2 W2 -179.0(4)
O2 C16 W1 C18 164(100)
O2 C16 W1 C17 76(41)
O2 C16 W1 C19 -108(41)
O2 C16 W1 C20 -15(41)
O2 C16 W1 P1 129(37)
O4 C18 W1 C16 6(13)
O4 C18 W1 C17 95(13)
O4 C18 W1 C19 -83(13)
O4 C18 W1 C20 21(16)
O4 C18 W1 P1 -174(100)
O3 C17 W1 C16 15(12)
O3 C17 W1 C18 -75(12)
O3 C17 W1 C19 -46(14)
O3 C17 W1 C20 102(12)
O3 C17 W1 P1 -164(12)
O5 C19 W1 C16 -75(6)
O5 C19 W1 C18 15(6)
O5 C19 W1 C17 -13(9)
O5 C19 W1 C20 -162(6)
O5 C19 W1 P1 104(6)
O6 C20 W1 C16 22(5)
O6 C20 W1 C18 7(8)
O6 C20 W1 C17 -67(5)
O6 C20 W1 C19 111(5)
O6 C20 W1 P1 -157(5)
O1 P1 W1 C16 41(8)
C1 P1 W1 C16 -20(8)
C6 P1 W1 C16 175(8)
O1 P1 W1 C18 5.4(2)
C1 P1 W1 C18 -55.4(3)
C6 P1 W1 C18 139.8(3)
O1 P1 W1 C17 94.0(2)
C1 P1 W1 C17 33.2(3)
C6 P1 W1 C17 -131.6(3)
O1 P1 W1 C19 -82.7(2)
C1 P1 W1 C19 -143.5(3)
C6 P1 W1 C19 51.7(3)
O1 P1 W1 C20 -175.4(2)
C1 P1 W1 C20 123.7(3)
C6 P1 W1 C20 -41.1(3)
O8 C36 W2 C37 162(14)
O8 C36 W2 C38 -109(14)
O8 C36 W2 C40 76(14)
O8 C36 W2 C39 -20(14)
O8 C36 W2 P2 -36(16)
O9 C37 W2 C36 21(13)
O9 C37 W2 C38 -69(13)
O9 C37 W2 C40 108(13)
O9 C37 W2 C39 -26(15)
O9 C37 W2 P2 -158(13)
O10 C38 W2 C36 -30(12)
O10 C38 W2 C37 59(12)
O10 C38 W2 C40 30(13)
O10 C38 W2 C39 -119(12)
O10 C38 W2 P2 153(12)
O12 C40 W2 C36 50(4)
O12 C40 W2 C37 -40(4)
O12 C40 W2 C38 -10(5)
O12 C40 W2 C39 138(4)
O12 C40 W2 P2 -133(4)
O11 C39 W2 C36 -63(5)
O11 C39 W2 C37 -16(8)
O11 C39 W2 C38 27(5)
O11 C39 W2 C40 -150(5)
O11 C39 W2 P2 116(5)
O7 P2 W2 C36 -61(3)
C21 P2 W2 C36 -123(3)
C26 P2 W2 C36 71(3)
O7 P2 W2 C37 100.4(2)
C21 P2 W2 C37 39.1(3)
C26 P2 W2 C37 -126.8(3)
O7 P2 W2 C38 11.3(2)
C21 P2 W2 C38 -50.0(3)
C26 P2 W2 C38 144.1(3)
O7 P2 W2 C40 -173.5(2)
C21 P2 W2 C40 125.2(3)
C26 P2 W2 C40 -40.7(3)
O7 P2 W2 C39 -77.1(2)
C21 P2 W2 C39 -138.4(3)
C26 P2 W2 C39 55.7(3)
